data_1513207
loop_
_publ_author_name
'Soumik Mandal'
'Santanu Mandal'
'Dipravath K. Seth'
'Balaram Mukhopadhyay'
'Parna Gupta'

_publ_section_title
;
 Ruthenium and osmium complexes of novel carbohydrate derived salen
 ligands: Synthesis, characterization and in situ ligand reduction
;
_journal_name_full
;
Inorganica Chimica Acta
;
_journal_page_first 83
_journal_page_last 88
_journal_paper_doi 10.1016/j.ica.2012.12.016
_journal_volume 398
_journal_year 2013
_chemical_absolute_configuration syn
_chemical_formula_moiety 'C41 H39 N2 O6 Os P, C6 H6'
_chemical_formula_sum 'C47 H45 N2 O6 Os P'
_chemical_formula_weight 955.05
_space_group_IT_number 19
_symmetry_cell_setting orthorhombic
_symmetry_space_group_name_Hall 'P 2ac 2ab'
_symmetry_space_group_name_H-M 'P 21 21 21'
_atom_sites_solution_hydrogens geom
_atom_sites_solution_primary direct
_atom_sites_solution_secondary difmap
_cell_angle_alpha 90.00
_cell_angle_beta 90.00
_cell_angle_gamma 90.00
_cell_formula_units_Z 4
_cell_length_a 13.595(6)
_cell_length_b 16.977(7)
_cell_length_c 19.141(8)
_cell_measurement_reflns_used 5283
_cell_measurement_temperature 296(2)
_cell_measurement_theta_max 22.01
_cell_measurement_theta_min 2.40
_cell_volume 4418(3)
_computing_cell_refinement 'Bruker SAINT'
_computing_data_collection 'Bruker APEX2'
_computing_data_reduction 'Bruker SAINT'
_computing_molecular_graphics 'Bruker SHELXTL'
_computing_publication_material 'Bruker SHELXTL'
_computing_structure_refinement 'SHELXL-97 (Sheldrick, 2008)'
_computing_structure_solution 'SHELXS-97 (Sheldrick, 2008)'
_diffrn_ambient_temperature 296(2)
_diffrn_measured_fraction_theta_full 0.996
_diffrn_measured_fraction_theta_max 0.996
_diffrn_measurement_device_type 'Bruker APEX-II CCD'
_diffrn_measurement_method '\f and \w scans'
_diffrn_radiation_monochromator graphite
_diffrn_radiation_source 'fine-focus sealed tube'
_diffrn_radiation_type MoK\a
_diffrn_radiation_wavelength 0.71073
_diffrn_reflns_av_R_equivalents 0.0862
_diffrn_reflns_av_sigmaI/netI 0.0892
_diffrn_reflns_limit_h_max 16
_diffrn_reflns_limit_h_min -9
_diffrn_reflns_limit_k_max 20
_diffrn_reflns_limit_k_min -20
_diffrn_reflns_limit_l_max 23
_diffrn_reflns_limit_l_min -23
_diffrn_reflns_number 33602
_diffrn_reflns_theta_full 25.77
_diffrn_reflns_theta_max 25.77
_diffrn_reflns_theta_min 1.60
_exptl_absorpt_coefficient_mu 2.969
_exptl_absorpt_correction_T_max 0.888
_exptl_absorpt_correction_T_min 0.808
_exptl_absorpt_correction_type multi-scan
_exptl_absorpt_process_details 'Sadabs, Bruker 2008'
_exptl_crystal_colour green
_exptl_crystal_density_diffrn 1.436
_exptl_crystal_density_method 'not measured'
_exptl_crystal_description block
_exptl_crystal_F_000 1920
_exptl_crystal_size_max 0.10
_exptl_crystal_size_mid 0.06
_exptl_crystal_size_min 0.04
_refine_diff_density_max 0.898
_refine_diff_density_min -1.180
_refine_diff_density_rms 0.115
_refine_ls_abs_structure_details 'Flack H D (1983), Acta Cryst. A39, 876-881'
_refine_ls_abs_structure_Flack 0.008(10)
_refine_ls_extinction_method none
_refine_ls_goodness_of_fit_ref 0.987
_refine_ls_hydrogen_treatment constr
_refine_ls_matrix_type full
_refine_ls_number_parameters 390
_refine_ls_number_reflns 8259
_refine_ls_number_restraints 0
_refine_ls_restrained_S_all 0.987
_refine_ls_R_factor_all 0.0780
_refine_ls_R_factor_gt 0.0450
_refine_ls_shift/su_max 0.001
_refine_ls_shift/su_mean 0.000
_refine_ls_structure_factor_coef Fsqd
_refine_ls_weighting_details 'calc w=1/[\s^2^(Fo^2^)+(0.0456P)^2^+0.0000P] where P=(Fo^2^+2Fc^2^)/3'
_refine_ls_weighting_scheme calc
_refine_ls_wR_factor_gt 0.0894
_refine_ls_wR_factor_ref 0.1021
_reflns_number_gt 6071
_reflns_number_total 8259
_reflns_threshold_expression >2sigma(I)
_cod_data_source_file ICA-2013-398-83-88-2.cif
_cod_data_source_block 2
_cod_original_sg_symbol_H-M P2(1)2(1)2(1)
_cod_database_code 1513207

loop_
_symmetry_equiv_pos_as_xyz
'x, y, z'
'x+1/2, -y+1/2, -z'
'-x, y+1/2, -z+1/2'
'-x+1/2, -y, z+1/2'

loop_
_atom_site_label
_atom_site_type_symbol
_atom_site_fract_x
_atom_site_fract_y
_atom_site_fract_z
_atom_site_U_iso_or_equiv
_atom_site_adp_type
_atom_site_occupancy
_atom_site_symmetry_multiplicity
_atom_site_calc_flag
_atom_site_refinement_flags
C23 C 0.2379(4) 0.5436(4) 0.1376(3) 0.046(2) Uani 1 1 d G
C24 C 0.1913(5) 0.6118(4) 0.1149(3) 0.078(3) Uani 1 1 d G
H24 H 0.2136 0.6377 0.0751 0.094 Uiso 1 1 calc R
C25 C 0.1113(5) 0.6415(4) 0.1517(4) 0.093(4) Uani 1 1 d G
H25 H 0.0801 0.6871 0.1365 0.112 Uiso 1 1 calc R
C26 C 0.0779(5) 0.6029(5) 0.2112(4) 0.100(3) Uani 1 1 d G
H26 H 0.0244 0.6227 0.2358 0.120 Uiso 1 1 calc R
C27 C 0.1245(6) 0.5347(5) 0.2339(4) 0.100(3) Uani 1 1 d G
H27 H 0.1022 0.5088 0.2737 0.120 Uiso 1 1 calc R
C28 C 0.2045(5) 0.5050(4) 0.1971(4) 0.100(3) Uani 1 1 d G
H28 H 0.2357 0.4594 0.2123 0.120 Uiso 1 1 calc R
Os1 Os 0.46936(2) 0.606998(18) 0.078794(17) 0.03902(10) Uani 1 1 d .
P1 P 0.34426(16) 0.51327(12) 0.08502(15) 0.0438(5) Uani 1 1 d .
N1 N 0.5765(5) 0.5368(4) 0.1217(4) 0.0399(17) Uani 1 1 d .
N2 N 0.5988(4) 0.6856(3) 0.0697(4) 0.0427(16) Uani 1 1 d .
H2 H 0.6451 0.6575 0.0461 0.051 Uiso 1 1 calc R
O1 O 0.7655(4) 0.7987(3) 0.1854(3) 0.0548(16) Uani 1 1 d .
O2 O 0.8783(5) 0.7014(4) 0.1941(4) 0.066(2) Uani 1 1 d .
O3 O 0.7689(4) 0.6122(4) 0.1473(3) 0.0483(14) Uani 1 1 d .
O4 O 0.5203(5) 0.5700(3) -0.0194(3) 0.0467(14) Uani 1 1 d .
O5 O 0.3797(4) 0.6874(3) 0.0230(3) 0.0453(14) Uani 1 1 d .
O6 O 0.3965(5) 0.6660(4) 0.2157(4) 0.071(2) Uani 1 1 d .
C1 C 0.9392(7) 0.8337(6) 0.1725(6) 0.076(3) Uani 1 1 d .
H1A H 0.9326 0.8261 0.1230 0.114 Uiso 1 1 calc R
H1B H 1.0042 0.8186 0.1869 0.114 Uiso 1 1 calc R
H1C H 0.9285 0.8881 0.1837 0.114 Uiso 1 1 calc R
C2 C 0.8665(10) 0.7921(6) 0.2881(5) 0.089(4) Uani 1 1 d .
H2A H 0.8619 0.8468 0.3004 0.133 Uiso 1 1 calc R
H2B H 0.9270 0.7708 0.3059 0.133 Uiso 1 1 calc R
H2C H 0.8121 0.7640 0.3081 0.133 Uiso 1 1 calc R
C3 C 0.8643(7) 0.7836(5) 0.2103(5) 0.053(3) Uani 1 1 d .
C4 C 0.8226(6) 0.6806(5) 0.1341(5) 0.047(2) Uani 1 1 d .
H4 H 0.8638 0.6758 0.0923 0.056 Uiso 1 1 calc R
C5 C 0.7471(6) 0.7487(5) 0.1278(5) 0.048(2) Uani 1 1 d .
H5 H 0.7524 0.7765 0.0831 0.058 Uiso 1 1 calc R
C6 C 0.6447(6) 0.7076(5) 0.1369(4) 0.038(2) Uani 1 1 d .
H6 H 0.6002 0.7410 0.1643 0.045 Uiso 1 1 calc R
C7 C 0.6793(6) 0.6356(4) 0.1809(5) 0.041(2) Uani 1 1 d .
H7 H 0.6961 0.6547 0.2277 0.049 Uiso 1 1 calc R
C8 C 0.6166(7) 0.5628(5) 0.1894(4) 0.052(2) Uani 1 1 d .
H8A H 0.6559 0.5209 0.2095 0.062 Uiso 1 1 calc R
H8B H 0.5629 0.5741 0.2213 0.062 Uiso 1 1 calc R
C9 C 0.6255(7) 0.4805(5) 0.0894(6) 0.056(3) Uani 1 1 d .
H9 H 0.6732 0.4541 0.1153 0.067 Uiso 1 1 calc R
C10 C 0.6126(9) 0.4558(7) 0.0186(7) 0.0875(16) Uani 1 1 d .
C11 C 0.6591(9) 0.3842(7) 0.0014(6) 0.0875(16) Uani 1 1 d .
H11 H 0.6891 0.3534 0.0355 0.105 Uiso 1 1 calc R
C12 C 0.6586(9) 0.3617(6) -0.0667(6) 0.0875(16) Uani 1 1 d .
H12 H 0.6880 0.3142 -0.0793 0.105 Uiso 1 1 calc R
C13 C 0.6144(9) 0.4090(6) -0.1189(6) 0.0875(16) Uani 1 1 d .
H13 H 0.6189 0.3937 -0.1655 0.105 Uiso 1 1 calc R
C14 C 0.5651(9) 0.4768(6) -0.1021(6) 0.0875(16) Uani 1 1 d .
H14 H 0.5336 0.5058 -0.1367 0.105 Uiso 1 1 calc R
C15 C 0.5625(9) 0.5021(6) -0.0326(6) 0.0875(16) Uani 1 1 d .
C16 C 0.5732(6) 0.7542(5) 0.0231(5) 0.047(2) Uani 1 1 d .
H16A H 0.5622 0.7346 -0.0238 0.056 Uiso 1 1 calc R
H16B H 0.6292 0.7896 0.0213 0.056 Uiso 1 1 calc R
C17 C 0.4836(7) 0.8009(4) 0.0455(4) 0.047(2) Uani 1 1 d .
C18 C 0.4892(8) 0.8796(5) 0.0625(6) 0.081(3) Uani 1 1 d .
H18 H 0.5505 0.9039 0.0632 0.097 Uiso 1 1 calc R
C19 C 0.4066(9) 0.9235(6) 0.0785(8) 0.088(3) Uani 1 1 d .
H19 H 0.4124 0.9763 0.0911 0.106 Uiso 1 1 calc R
C20 C 0.3157(8) 0.8881(6) 0.0757(6) 0.081(3) Uani 1 1 d .
H20 H 0.2598 0.9175 0.0857 0.097 Uiso 1 1 calc R
C21 C 0.3059(7) 0.8094(6) 0.0582(5) 0.059(3) Uani 1 1 d .
H21 H 0.2438 0.7865 0.0567 0.071 Uiso 1 1 calc R
C22 C 0.3899(6) 0.7638(6) 0.0428(4) 0.046(2) Uani 1 1 d .
C29 C 0.2813(7) 0.4823(5) 0.0055(5) 0.051(2) Uani 1 1 d .
C30 C 0.2910(7) 0.5265(6) -0.0552(5) 0.059(3) Uani 1 1 d .
H30 H 0.3350 0.5684 -0.0565 0.071 Uiso 1 1 calc R
C31 C 0.2356(8) 0.5086(6) -0.1136(5) 0.069(3) Uani 1 1 d .
H31 H 0.2420 0.5401 -0.1531 0.083 Uiso 1 1 calc R
C32 C 0.1716(10) 0.4461(8) -0.1153(7) 0.084(4) Uani 1 1 d .
H32 H 0.1359 0.4344 -0.1554 0.101 Uiso 1 1 calc R
C33 C 0.1622(10) 0.4027(8) -0.0575(8) 0.101(4) Uani 1 1 d .
H33 H 0.1216 0.3587 -0.0579 0.121 Uiso 1 1 calc R
C34 C 0.2133(9) 0.4228(6) 0.0043(6) 0.084(4) Uani 1 1 d .
H34 H 0.2004 0.3950 0.0451 0.101 Uiso 1 1 calc R
C35 C 0.3911(10) 0.4240(7) 0.1238(7) 0.0998(18) Uani 1 1 d .
C36 C 0.4232(9) 0.4207(7) 0.1917(7) 0.0998(18) Uani 1 1 d .
H36 H 0.4146 0.4657 0.2188 0.120 Uiso 1 1 calc R
C37 C 0.4667(10) 0.3571(6) 0.2231(7) 0.0998(18) Uani 1 1 d .
H37 H 0.4843 0.3576 0.2700 0.120 Uiso 1 1 calc R
C38 C 0.4828(10) 0.2928(7) 0.1814(7) 0.0998(18) Uani 1 1 d .
H38 H 0.5185 0.2507 0.1995 0.120 Uiso 1 1 calc R
C39 C 0.4492(10) 0.2878(7) 0.1156(7) 0.0998(18) Uani 1 1 d .
H39 H 0.4542 0.2408 0.0908 0.120 Uiso 1 1 calc R
C40 C 0.4062(10) 0.3546(7) 0.0844(8) 0.0998(18) Uani 1 1 d .
H40 H 0.3877 0.3531 0.0376 0.120 Uiso 1 1 calc R
C41 C 0.4270(6) 0.6445(5) 0.1611(5) 0.043(2) Uani 1 1 d .
C42 C 0.9016(9) 0.3877(12) 0.1228(10) 0.255(8) Uani 1 1 d G
H42 H 0.9383 0.4173 0.0913 0.305 Uiso 1 1 calc R
C43 C 0.8840(12) 0.3083(13) 0.1099(8) 0.255(8) Uani 1 1 d G
H43 H 0.9088 0.2849 0.0697 0.305 Uiso 1 1 calc R
C44 C 0.8292(12) 0.2641(6) 0.1569(12) 0.255(8) Uani 1 1 d G
H44 H 0.8174 0.2110 0.1483 0.305 Uiso 1 1 calc R
C45 C 0.7920(9) 0.2992(12) 0.2170(10) 0.255(8) Uani 1 1 d G
H45 H 0.7553 0.2696 0.2485 0.305 Uiso 1 1 calc R
C46 C 0.8097(12) 0.3785(13) 0.2300(8) 0.255(8) Uani 1 1 d G
H46 H 0.7848 0.4019 0.2702 0.305 Uiso 1 1 calc R
C47 C 0.8645(13) 0.4227(7) 0.1829(12) 0.255(8) Uani 1 1 d G
H47 H 0.8763 0.4758 0.1916 0.305 Uiso 1 1 calc R

loop_
_atom_site_aniso_label
_atom_site_aniso_U_11
_atom_site_aniso_U_22
_atom_site_aniso_U_33
_atom_site_aniso_U_23
_atom_site_aniso_U_13
_atom_site_aniso_U_12
C23 0.029(5) 0.060(5) 0.049(6) 0.006(4) 0.001(4) -0.006(4)
C24 0.060(7) 0.096(8) 0.079(7) 0.032(7) 0.027(6) 0.030(7)
C25 0.069(8) 0.111(9) 0.100(10) 0.032(8) 0.000(8) 0.031(7)
C26 0.083(5) 0.117(6) 0.099(6) 0.043(5) 0.048(4) 0.021(5)
C27 0.083(5) 0.117(6) 0.099(6) 0.043(5) 0.048(4) 0.021(5)
C28 0.083(5) 0.117(6) 0.099(6) 0.043(5) 0.048(4) 0.021(5)
Os1 0.02994(14) 0.04702(16) 0.04009(17) 0.00083(18) -0.00381(18) 0.00070(16)
P1 0.0364(12) 0.0485(12) 0.0464(14) 0.0030(13) -0.0037(14) -0.0010(9)
N1 0.039(4) 0.041(4) 0.039(4) 0.009(3) -0.012(3) -0.002(3)
N2 0.029(3) 0.048(4) 0.051(5) 0.007(4) -0.006(4) 0.005(3)
O1 0.046(4) 0.056(4) 0.062(4) -0.006(3) -0.008(3) -0.001(3)
O2 0.050(4) 0.056(4) 0.092(5) 0.004(4) -0.032(4) 0.004(3)
O3 0.035(3) 0.051(3) 0.059(4) -0.005(3) -0.005(3) 0.005(3)
O4 0.048(4) 0.050(3) 0.043(3) -0.002(2) 0.002(3) 0.003(3)
O5 0.042(4) 0.054(4) 0.040(4) -0.001(3) -0.006(3) 0.006(3)
O6 0.058(5) 0.100(5) 0.056(5) -0.022(4) 0.013(4) -0.003(4)
C1 0.056(7) 0.073(7) 0.100(9) 0.022(6) -0.015(6) -0.028(5)
C2 0.141(13) 0.080(8) 0.045(7) -0.007(6) -0.027(7) -0.023(7)
C3 0.047(6) 0.051(6) 0.061(7) 0.009(5) -0.025(5) -0.002(4)
C4 0.033(5) 0.046(5) 0.062(6) -0.003(5) 0.011(5) -0.004(4)
C5 0.047(6) 0.048(5) 0.050(6) 0.000(5) -0.010(5) -0.001(4)
C6 0.031(5) 0.048(5) 0.034(5) 0.001(4) -0.010(4) -0.001(4)
C7 0.039(5) 0.046(5) 0.038(5) 0.004(4) -0.014(4) 0.007(4)
C8 0.053(6) 0.065(6) 0.038(5) 0.012(4) -0.012(5) 0.000(5)
C9 0.050(6) 0.038(5) 0.080(8) 0.004(5) -0.024(6) 0.013(4)
C10 0.092(4) 0.084(3) 0.086(4) -0.036(3) -0.030(3) 0.036(3)
C11 0.092(4) 0.084(3) 0.086(4) -0.036(3) -0.030(3) 0.036(3)
C12 0.092(4) 0.084(3) 0.086(4) -0.036(3) -0.030(3) 0.036(3)
C13 0.092(4) 0.084(3) 0.086(4) -0.036(3) -0.030(3) 0.036(3)
C14 0.092(4) 0.084(3) 0.086(4) -0.036(3) -0.030(3) 0.036(3)
C15 0.092(4) 0.084(3) 0.086(4) -0.036(3) -0.030(3) 0.036(3)
C16 0.040(5) 0.055(5) 0.045(5) 0.010(4) -0.001(4) 0.000(4)
C17 0.048(6) 0.039(4) 0.055(5) 0.007(4) -0.008(5) 0.002(4)
C18 0.078(8) 0.062(6) 0.101(9) 0.014(6) -0.016(6) 0.013(5)
C19 0.089(9) 0.055(6) 0.121(10) -0.009(7) -0.009(10) 0.015(6)
C20 0.069(7) 0.079(7) 0.096(8) -0.020(9) 0.011(7) 0.027(6)
C21 0.039(5) 0.072(6) 0.066(7) 0.000(5) -0.009(5) 0.015(5)
C22 0.037(5) 0.063(6) 0.039(5) -0.006(4) -0.021(4) 0.017(5)
C29 0.040(6) 0.056(6) 0.055(6) 0.002(5) -0.004(5) -0.003(4)
C30 0.047(6) 0.069(6) 0.060(7) -0.010(5) -0.019(5) -0.009(5)
C31 0.067(8) 0.090(8) 0.051(7) 0.005(6) -0.010(6) -0.010(6)
C32 0.080(9) 0.102(9) 0.071(9) -0.015(7) -0.030(7) -0.013(8)
C33 0.097(10) 0.094(9) 0.112(11) -0.010(9) -0.040(8) -0.038(8)
C34 0.098(9) 0.089(8) 0.066(8) 0.010(6) -0.021(7) -0.048(7)
C35 0.098(4) 0.099(4) 0.102(5) 0.043(3) -0.001(4) 0.015(3)
C36 0.098(4) 0.099(4) 0.102(5) 0.043(3) -0.001(4) 0.015(3)
C37 0.098(4) 0.099(4) 0.102(5) 0.043(3) -0.001(4) 0.015(3)
C38 0.098(4) 0.099(4) 0.102(5) 0.043(3) -0.001(4) 0.015(3)
C39 0.098(4) 0.099(4) 0.102(5) 0.043(3) -0.001(4) 0.015(3)
C40 0.098(4) 0.099(4) 0.102(5) 0.043(3) -0.001(4) 0.015(3)
C41 0.031(5) 0.058(5) 0.040(5) 0.003(4) -0.002(4) -0.014(4)
C42 0.164(11) 0.230(11) 0.369(19) 0.110(12) -0.167(12) -0.013(9)
C43 0.164(11) 0.230(11) 0.369(19) 0.110(12) -0.167(12) -0.013(9)
C44 0.164(11) 0.230(11) 0.369(19) 0.110(12) -0.167(12) -0.013(9)
C45 0.164(11) 0.230(11) 0.369(19) 0.110(12) -0.167(12) -0.013(9)
C46 0.164(11) 0.230(11) 0.369(19) 0.110(12) -0.167(12) -0.013(9)
C47 0.164(11) 0.230(11) 0.369(19) 0.110(12) -0.167(12) -0.013(9)

loop_
_atom_type_symbol
_atom_type_description
_atom_type_scat_dispersion_real
_atom_type_scat_dispersion_imag
_atom_type_scat_source
C C 0.0033 0.0016 'International Tables Vol C Tables 4.2.6.8 and 6.1.1.4'
H H 0.0000 0.0000 'International Tables Vol C Tables 4.2.6.8 and 6.1.1.4'
N N 0.0061 0.0033 'International Tables Vol C Tables 4.2.6.8 and 6.1.1.4'
O O 0.0106 0.0060 'International Tables Vol C Tables 4.2.6.8 and 6.1.1.4'
P P 0.1023 0.0942 'International Tables Vol C Tables 4.2.6.8 and 6.1.1.4'
Os Os -1.2165 7.6030 'International Tables Vol C Tables 4.2.6.8 and 6.1.1.4'

loop_
_geom_angle_atom_site_label_1
_geom_angle_atom_site_label_2
_geom_angle_atom_site_label_3
_geom_angle
C24 C23 C28 120.0
C24 C23 P1 115.0(4)
C28 C23 P1 125.0(4)
C25 C24 C23 120.0
C25 C24 H24 120.0
C23 C24 H24 120.0
C26 C25 C24 120.0
C26 C25 H25 120.0
C24 C25 H25 120.0
C27 C26 C25 120.0
C27 C26 H26 120.0
C25 C26 H26 120.0
C26 C27 C28 120.0
C26 C27 H27 120.0
C28 C27 H27 120.0
C27 C28 C23 120.0
C27 C28 H28 120.0
C23 C28 H28 120.0
C41 Os1 N1 94.7(3)
C41 Os1 O4 176.6(3)
N1 Os1 O4 87.2(3)
C41 Os1 O5 91.7(3)
N1 Os1 O5 169.6(3)
O4 Os1 O5 86.1(2)
C41 Os1 N2 96.3(3)
N1 Os1 N2 79.5(2)
O4 Os1 N2 81.3(3)
O5 Os1 N2 91.7(2)
C41 Os1 P1 87.9(3)
N1 Os1 P1 95.81(19)
O4 Os1 P1 94.71(17)
O5 Os1 P1 92.63(17)
N2 Os1 P1 173.89(17)
C35 P1 C29 105.5(6)
C35 P1 C23 106.8(5)
C29 P1 C23 99.7(4)
C35 P1 Os1 109.7(5)
C29 P1 Os1 119.8(3)
C23 P1 Os1 114.3(2)
C9 N1 C8 116.3(7)
C9 N1 Os1 126.2(6)
C8 N1 Os1 116.1(5)
C6 N2 C16 114.6(6)
C6 N2 Os1 114.8(5)
C16 N2 Os1 109.2(5)
C6 N2 H2 105.8
C16 N2 H2 105.8
Os1 N2 H2 105.8
C5 O1 C3 108.3(7)
C4 O2 C3 110.1(6)
C4 O3 C7 107.2(6)
C15 O4 Os1 125.5(6)
C22 O5 Os1 114.5(5)
C3 C1 H1A 109.5
C3 C1 H1B 109.5
H1A C1 H1B 109.5
C3 C1 H1C 109.5
H1A C1 H1C 109.5
H1B C1 H1C 109.5
C3 C2 H2A 109.5
C3 C2 H2B 109.5
H2A C2 H2B 109.5
C3 C2 H2C 109.5
H2A C2 H2C 109.5
H2B C2 H2C 109.5
O2 C3 O1 102.9(7)
O2 C3 C2 107.7(8)
O1 C3 C2 109.2(9)
O2 C3 C1 110.6(9)
O1 C3 C1 111.7(7)
C2 C3 C1 114.1(9)
O3 C4 O2 109.8(7)
O3 C4 C5 106.7(7)
O2 C4 C5 103.4(7)
O3 C4 H4 112.1
O2 C4 H4 112.1
C5 C4 H4 112.1
O1 C5 C4 105.6(7)
O1 C5 C6 109.6(7)
C4 C5 C6 104.4(6)
O1 C5 H5 112.2
C4 C5 H5 112.2
C6 C5 H5 112.2
N2 C6 C7 113.5(6)
N2 C6 C5 112.9(7)
C7 C6 C5 98.1(6)
N2 C6 H6 110.6
C7 C6 H6 110.6
C5 C6 H6 110.6
O3 C7 C8 107.6(6)
O3 C7 C6 103.4(7)
C8 C7 C6 122.0(7)
O3 C7 H7 107.7
C8 C7 H7 107.7
C6 C7 H7 107.7
N1 C8 C7 111.0(7)
N1 C8 H8A 109.4
C7 C8 H8A 109.4
N1 C8 H8B 109.4
C7 C8 H8B 109.4
H8A C8 H8B 108.0
N1 C9 C10 126.5(8)
N1 C9 H9 116.8
C10 C9 H9 116.8
C11 C10 C9 114.7(10)
C11 C10 C15 121.9(11)
C9 C10 C15 123.3(9)
C12 C11 C10 117.7(11)
C12 C11 H11 121.2
C10 C11 H11 121.2
C11 C12 C13 121.3(10)
C11 C12 H12 119.3
C13 C12 H12 119.3
C14 C13 C12 121.2(10)
C14 C13 H13 119.4
C12 C13 H13 119.4
C13 C14 C15 119.6(10)
C13 C14 H14 120.2
C15 C14 H14 120.2
O4 C15 C14 117.7(10)
O4 C15 C10 123.9(10)
C14 C15 C10 118.1(9)
N2 C16 C17 115.0(7)
N2 C16 H16A 108.5
C17 C16 H16A 108.5
N2 C16 H16B 108.5
C17 C16 H16B 108.5
H16A C16 H16B 107.5
C18 C17 C22 119.2(9)
C18 C17 C16 122.0(9)
C22 C17 C16 118.6(7)
C17 C18 C19 122.1(10)
C17 C18 H18 119.0
C19 C18 H18 119.0
C20 C19 C18 119.0(10)
C20 C19 H19 120.5
C18 C19 H19 120.5
C19 C20 C21 121.3(9)
C19 C20 H20 119.4
C21 C20 H20 119.4
C20 C21 C22 120.1(9)
C20 C21 H21 120.0
C22 C21 H21 119.9
O5 C22 C21 119.9(8)
O5 C22 C17 121.6(8)
C21 C22 C17 118.4(9)
C34 C29 C30 116.7(9)
C34 C29 P1 122.9(8)
C30 C29 P1 119.8(7)
C31 C30 C29 120.4(9)
C31 C30 H30 119.8
C29 C30 H30 119.8
C32 C31 C30 122.4(10)
C32 C31 H31 118.8
C30 C31 H31 118.8
C33 C32 C31 117.8(11)
C33 C32 H32 121.1
C31 C32 H32 121.1
C32 C33 C34 120.9(11)
C32 C33 H33 119.6
C34 C33 H33 119.5
C29 C34 C33 121.6(11)
C29 C34 H34 119.2
C33 C34 H34 119.2
C36 C35 C40 115.2(12)
C36 C35 P1 122.4(11)
C40 C35 P1 122.2(10)
C37 C36 C35 125.8(13)
C37 C36 H36 117.1
C35 C36 H36 117.1
C38 C37 C36 116.3(12)
C38 C37 H37 121.9
C36 C37 H37 121.9
C37 C38 C39 122.8(12)
C37 C38 H38 118.6
C39 C38 H38 118.6
C38 C39 C40 119.2(13)
C38 C39 H39 120.4
C40 C39 H39 120.4
C39 C40 C35 120.4(13)
C39 C40 H40 119.8
C35 C40 H40 119.8
O6 C41 Os1 176.8(7)
C43 C42 C47 120.0
C43 C42 H42 120.4
C47 C42 H42 119.6
C44 C43 C42 120.0
C44 C43 H43 120.0
C42 C43 H43 120.0
C43 C44 C45 120.0
C43 C44 H44 120.0
C45 C44 H44 120.0
C46 C45 C44 120.0
C46 C45 H45 120.0
C44 C45 H45 120.0
C45 C46 C47 120.0
C45 C46 H46 120.0
C47 C46 H46 120.0
C46 C47 C42 120.0
C46 C47 H47 120.0
C42 C47 H47 120.0

loop_
_geom_bond_atom_site_label_1
_geom_bond_atom_site_label_2
_geom_bond_distance
C23 C24 1.3900
C23 C28 1.3900
C23 P1 1.835(5)
C24 C25 1.3900
C24 H24 0.9300
C25 C26 1.3900
C25 H25 0.9300
C26 C27 1.3900
C26 H26 0.9300
C27 C28 1.3900
C27 H27 0.9300
C28 H28 0.9300
Os1 C41 1.794(10)
Os1 N1 2.053(6)
Os1 O4 2.099(5)
Os1 O5 2.120(5)
Os1 N2 2.215(6)
Os1 P1 2.332(2)
P1 C35 1.803(12)
P1 C29 1.825(10)
N1 C9 1.320(11)
N1 C8 1.474(10)
N2 C6 1.478(10)
N2 C16 1.508(10)
N2 H2 0.9100
O1 C5 1.415(10)
O1 C3 1.448(10)
O2 C4 1.420(10)
O2 C3 1.443(10)
O3 C4 1.395(10)
O3 C7 1.433(10)
O4 C15 1.312(10)
O5 C22 1.359(10)
O6 C41 1.183(10)
C1 C3 1.511(13)
C1 H1A 0.9600
C1 H1B 0.9600
C1 H1C 0.9600
C2 C3 1.498(13)
C2 H2A 0.9600
C2 H2B 0.9600
C2 H2C 0.9600
C4 C5 1.550(11)
C4 H4 0.9800
C5 C6 1.567(11)
C5 H5 0.9800
C6 C7 1.558(10)
C6 H6 0.9800
C7 C8 1.509(11)
C7 H7 0.9800
C8 H8A 0.9700
C8 H8B 0.9700
C9 C10 1.429(15)
C9 H9 0.9300
C10 C11 1.410(14)
C10 C15 1.428(15)
C11 C12 1.359(14)
C11 H11 0.9300
C12 C13 1.416(14)
C12 H12 0.9300
C13 C14 1.370(13)
C13 H13 0.9300
C14 C15 1.399(14)
C14 H14 0.9300
C16 C17 1.515(12)
C16 H16A 0.9700
C16 H16B 0.9700
C17 C18 1.377(12)
C17 C22 1.421(12)
C18 C19 1.383(14)
C18 H18 0.9300
C19 C20 1.375(14)
C19 H19 0.9300
C20 C21 1.384(13)
C20 H20 0.9300
C21 C22 1.410(12)
C21 H21 0.9300
C29 C34 1.369(13)
C29 C30 1.389(12)
C30 C31 1.381(13)
C30 H30 0.9300
C31 C32 1.373(15)
C31 H31 0.9300
C32 C33 1.336(15)
C32 H32 0.9300
C33 C34 1.413(15)
C33 H33 0.9300
C34 H34 0.9300
C35 C36 1.372(17)
C35 C40 1.413(17)
C36 C37 1.370(14)
C36 H36 0.9300
C37 C38 1.370(15)
C37 H37 0.9300
C38 C39 1.344(16)
C38 H38 0.9300
C39 C40 1.408(15)
C39 H39 0.9300
C40 H40 0.9300
C42 C43 1.3900
C42 C47 1.3900
C42 H42 0.9300
C43 C44 1.3900
C43 H43 0.9300
C44 C45 1.3900
C44 H44 0.9300
C45 C46 1.3900
C45 H45 0.9300
C46 C47 1.3900
C46 H46 0.9300
C47 H47 0.9300
